data_4513381
loop_
_publ_author_name
'Liu, Dong-Sheng'
'Sui, Yan'
'Chen, Wen-Tong'
'Feng, Pingyun'

_publ_section_title
;
 Two New Nonlinear Optical and Ferroelectric Zn(II) Compounds Based on
 Nicotinic Acid and Tetrazole Derivative Ligands
;
_journal_issue 8
_journal_name_full 'Crystal Growth &amp; Design'
_journal_page_first 4020
_journal_paper_doi 10.1021/acs.cgd.5b00637
_journal_volume 15
_journal_year 2015
_chemical_formula_moiety 'C26 H18 N10 O4 Zn2'
_chemical_formula_sum 'C26 H18 N10 O4 Zn2'
_chemical_formula_weight 665.24
_chemical_name_systematic
;
 ?
;
_space_group_IT_number 7
_symmetry_cell_setting monoclinic
_symmetry_space_group_name_Hall 'P -2yc'
_symmetry_space_group_name_H-M 'P 1 c 1'
_atom_sites_solution_hydrogens geom
_atom_sites_solution_primary direct
_atom_sites_solution_secondary difmap
_audit_creation_method SHELXL-97
_cell_angle_alpha 90.00
_cell_angle_beta 96.25(3)
_cell_angle_gamma 90.00
_cell_formula_units_Z 2
_cell_length_a 14.441(3)
_cell_length_b 10.325(2)
_cell_length_c 8.9596(18)
_cell_measurement_reflns_used 25
_cell_measurement_temperature 298(2)
_cell_measurement_theta_max 18
_cell_measurement_theta_min 12
_cell_volume 1328.0(5)
_computing_cell_refinement CrystalClear
_computing_data_collection 'CrystalClear (Rigaku, 2002)'
_computing_data_reduction CrystalClear
_computing_molecular_graphics SHELXTL
_computing_publication_material SHELXTL
_computing_structure_refinement SHELXTL
_computing_structure_solution 'SHELXTL (Siemens, 1994)'
_diffrn_ambient_temperature 298(2)
_diffrn_measured_fraction_theta_full 0.988
_diffrn_measured_fraction_theta_max 0.988
_diffrn_measurement_device_type 'Rigaku Mercury CCD area-detector'
_diffrn_measurement_method \w
_diffrn_radiation_monochromator graphite
_diffrn_radiation_source 'fine-focus sealed tube'
_diffrn_radiation_type MoK\a
_diffrn_radiation_wavelength 0.71073
_diffrn_reflns_av_R_equivalents 0.0384
_diffrn_reflns_av_sigmaI/netI 0.0505
_diffrn_reflns_limit_h_max 18
_diffrn_reflns_limit_h_min -18
_diffrn_reflns_limit_k_max 12
_diffrn_reflns_limit_k_min -9
_diffrn_reflns_limit_l_max 11
_diffrn_reflns_limit_l_min -11
_diffrn_reflns_number 10083
_diffrn_reflns_theta_full 26.37
_diffrn_reflns_theta_max 26.37
_diffrn_reflns_theta_min 3.23
_diffrn_standards_decay_% None
_diffrn_standards_interval_time None
_diffrn_standards_number None
_exptl_absorpt_coefficient_mu 1.861
_exptl_absorpt_correction_T_max 0.691
_exptl_absorpt_correction_T_min 0.421
_exptl_absorpt_correction_type multi-scan
_exptl_absorpt_process_details 'RAPID AUTO (Rigaku Corporation, 1998)'
_exptl_crystal_colour Colourless
_exptl_crystal_density_diffrn 1.664
_exptl_crystal_density_method 'not measured'
_exptl_crystal_description Block
_exptl_crystal_F_000 672
_exptl_crystal_size_max 0.28
_exptl_crystal_size_mid 0.22
_exptl_crystal_size_min 0.20
_refine_diff_density_max 0.411
_refine_diff_density_min -0.413
_refine_diff_density_rms 0.090
_refine_ls_abs_structure_details 'Flack H D (1983), Acta Cryst. A39, 876-881'
_refine_ls_abs_structure_Flack 0.010(15)
_refine_ls_extinction_coef 0.0014(4)
_refine_ls_extinction_expression Fc^*^=kFc[1+0.001xFc^2^\l^3^/sin(2\q)]^-1/4^
_refine_ls_extinction_method SHELXL
_refine_ls_goodness_of_fit_ref 1.095
_refine_ls_hydrogen_treatment constr
_refine_ls_matrix_type full
_refine_ls_number_parameters 380
_refine_ls_number_reflns 5185
_refine_ls_number_restraints 2
_refine_ls_restrained_S_all 1.095
_refine_ls_R_factor_all 0.0444
_refine_ls_R_factor_gt 0.0399
_refine_ls_shift/su_max 0.000
_refine_ls_shift/su_mean 0.000
_refine_ls_structure_factor_coef Fsqd
_refine_ls_weighting_details 'calc w=1/[\s^2^(Fo^2^)+(0.0187P)^2^+2.0554P] where P=(Fo^2^+2Fc^2^)/3'
_refine_ls_weighting_scheme calc
_refine_ls_wR_factor_gt 0.0806
_refine_ls_wR_factor_ref 0.0952
_reflns_number_gt 4833
_reflns_number_total 5185
_reflns_threshold_expression >2sigma(I)
_cod_data_source_file cg5b00637_si_003.cif
_cod_data_source_block pc
_cod_depositor_comments
;
The following automatic conversions were performed:

'_symmetry_cell_setting' value 'Monoclinic' changed to 'monoclinic'
according to
/usr/data/users/saulius/crontab/automatic-downloads/rss-feeds/ACS/lib/dictionaries/cif_core.dic
dictionary named 'cif_core.dic' version 2.4.2 from 2011-04-26.

'_exptl_absorpt_correction_type' value 'Multi-Scan' changed to
'multi-scan' according to
/usr/data/users/saulius/crontab/automatic-downloads/rss-feeds/ACS/lib/dictionaries/cif_core.dic
dictionary named 'cif_core.dic' version 2.4.2 from 2011-04-26.

Automatic conversion script
Id: cif_fix_values 3271 2015-04-21 07:52:19Z andrius 

 Adding full bibliography for 4513381--4513382.cif.
;
_cod_original_sg_symbol_H-M Pc
_cod_database_code 4513381

loop_
_symmetry_equiv_pos_as_xyz
'x, y, z'
'x, -y, z+1/2'

loop_
_atom_site_label
_atom_site_type_symbol
_atom_site_fract_x
_atom_site_fract_y
_atom_site_fract_z
_atom_site_U_iso_or_equiv
_atom_site_adp_type
_atom_site_occupancy
_atom_site_symmetry_multiplicity
_atom_site_calc_flag
_atom_site_refinement_flags
Zn1 Zn 0.00133(3) 0.19671(5) 0.24037(5) 0.0297(2) Uani 1 1 d .
Zn2 Zn 0.49577(3) 0.20159(6) 0.19802(5) 0.0319(2) Uani 1 1 d .
O1 O -0.1232(3) 0.2580(4) 0.2521(4) 0.0407(9) Uani 1 1 d .
O2 O -0.0886(3) 0.4039(4) 0.0825(5) 0.0549(12) Uani 1 1 d .
O3 O 0.3697(2) 0.2649(4) 0.2018(4) 0.0406(9) Uani 1 1 d .
O4 O 0.4263(3) 0.4207(4) 0.3532(5) 0.0514(11) Uani 1 1 d .
N1 N -0.4037(3) 0.3322(4) 0.1646(5) 0.0316(10) Uani 1 1 d .
N2 N 0.1025(3) 0.3254(4) 0.3040(5) 0.0312(9) Uani 1 1 d .
N3 N 0.0210(3) 0.1036(4) 0.0511(5) 0.0331(10) Uani 1 1 d .
N4 N 0.0873(3) 0.1346(5) -0.0410(5) 0.0367(10) Uani 1 1 d .
N5 N 0.0911(3) 0.0434(5) -0.1367(5) 0.0356(11) Uani 1 1 d .
N6 N 0.0264(3) -0.0485(4) -0.1137(5) 0.0328(9) Uani 1 1 d .
N7 N 0.5106(3) 0.0912(4) 0.0138(5) 0.0355(10) Uani 1 1 d .
N8 N 0.5792(3) 0.1180(5) -0.0761(5) 0.0430(12) Uani 1 1 d .
N9 N 0.5857(3) 0.0226(5) -0.1644(5) 0.0427(12) Uani 1 1 d .
N10 N 0.5225(3) -0.0703(5) -0.1379(5) 0.0400(11) Uani 1 1 d .
C1 C -0.1437(3) 0.3483(5) 0.1532(6) 0.0356(12) Uani 1 1 d .
C2 C -0.2457(3) 0.3830(5) 0.1299(5) 0.0305(11) Uani 1 1 d .
C3 C -0.2745(4) 0.4904(6) 0.0468(6) 0.0418(13) Uani 1 1 d .
H3 H -0.2317 0.5422 0.0042 0.050 Uiso 1 1 calc R
C4 C -0.3694(4) 0.5201(6) 0.0278(7) 0.0532(16) Uani 1 1 d .
H4 H -0.3906 0.5942 -0.0242 0.064 Uiso 1 1 calc R
C5 C -0.4309(4) 0.4384(6) 0.0867(6) 0.0440(14) Uani 1 1 d .
H5 H -0.4941 0.4577 0.0718 0.053 Uiso 1 1 calc R
C6 C -0.3116(3) 0.3062(5) 0.1877(6) 0.0327(11) Uani 1 1 d .
H6 H -0.2918 0.2340 0.2445 0.039 Uiso 1 1 calc R
C7 C 0.3613(4) 0.3567(5) 0.2933(6) 0.0361(11) Uani 1 1 d .
C8 C 0.2635(3) 0.3857(5) 0.3272(5) 0.0270(10) Uani 1 1 d .
C9 C 0.2435(4) 0.4938(5) 0.4074(6) 0.0414(13) Uani 1 1 d .
H9 H 0.2909 0.5497 0.4452 0.050 Uiso 1 1 calc R
C10 C 0.1523(4) 0.5184(6) 0.4314(7) 0.0455(14) Uani 1 1 d .
H10 H 0.1375 0.5925 0.4828 0.055 Uiso 1 1 calc R
C11 C 0.0842(4) 0.4335(5) 0.3793(6) 0.0396(13) Uani 1 1 d .
H11 H 0.0231 0.4508 0.3963 0.047 Uiso 1 1 calc R
C12 C 0.1913(3) 0.3025(5) 0.2802(5) 0.0307(11) Uani 1 1 d .
H12 H 0.2048 0.2272 0.2299 0.037 Uiso 1 1 calc R
C13 C -0.0145(3) -0.0090(5) 0.0049(6) 0.0288(11) Uani 1 1 d .
C14 C -0.0867(4) -0.0811(5) 0.0731(6) 0.0341(13) Uani 1 1 d .
C15 C -0.1753(4) -0.0302(6) 0.0729(7) 0.0503(15) Uani 1 1 d .
H15 H -0.1899 0.0482 0.0250 0.060 Uiso 1 1 calc R
C16 C -0.2420(5) -0.0945(7) 0.1429(8) 0.0623(19) Uani 1 1 d .
H16 H -0.3021 -0.0614 0.1396 0.075 Uiso 1 1 calc R
C17 C -0.2192(6) -0.2071(8) 0.2172(8) 0.072(2) Uani 1 1 d .
H17 H -0.2632 -0.2483 0.2690 0.086 Uiso 1 1 calc R
C18 C -0.1326(6) -0.2603(7) 0.2167(8) 0.062(2) Uani 1 1 d .
H18 H -0.1185 -0.3385 0.2655 0.074 Uiso 1 1 calc R
C19 C -0.0656(4) -0.1974(6) 0.1430(6) 0.0463(14) Uani 1 1 d .
H19 H -0.0069 -0.2338 0.1411 0.056 Uiso 1 1 calc R
C20 C 0.4788(3) -0.0246(5) -0.0253(5) 0.0310(11) Uani 1 1 d .
C21 C 0.4060(4) -0.0916(5) 0.0485(7) 0.0332(13) Uani 1 1 d .
C22 C 0.3194(4) -0.0334(6) 0.0546(7) 0.0465(14) Uani 1 1 d .
H22 H 0.3060 0.0455 0.0069 0.056 Uiso 1 1 calc R
C23 C 0.2533(4) -0.0936(6) 0.1320(7) 0.0540(17) Uani 1 1 d .
H23 H 0.1952 -0.0556 0.1354 0.065 Uiso 1 1 calc R
C24 C 0.2738(5) -0.2095(6) 0.2040(8) 0.0527(16) Uani 1 1 d .
H24 H 0.2292 -0.2495 0.2557 0.063 Uiso 1 1 calc R
C25 C 0.3600(5) -0.2674(6) 0.2001(8) 0.064(2) Uani 1 1 d .
H25 H 0.3743 -0.3445 0.2511 0.077 Uiso 1 1 calc R
C26 C 0.4253(4) -0.2080(5) 0.1184(7) 0.0475(15) Uani 1 1 d .
H26 H 0.4824 -0.2479 0.1113 0.057 Uiso 1 1 calc R

loop_
_atom_site_aniso_label
_atom_site_aniso_U_11
_atom_site_aniso_U_22
_atom_site_aniso_U_33
_atom_site_aniso_U_23
_atom_site_aniso_U_13
_atom_site_aniso_U_12
Zn1 0.0213(3) 0.0339(3) 0.0347(5) -0.0010(3) 0.0073(4) -0.0008(3)
Zn2 0.0246(4) 0.0384(4) 0.0345(5) -0.0004(3) 0.0107(4) -0.0005(3)
O1 0.029(2) 0.052(2) 0.041(2) 0.009(2) 0.0044(17) 0.0107(18)
O2 0.028(2) 0.069(3) 0.070(3) 0.015(2) 0.012(2) -0.003(2)
O3 0.0201(19) 0.051(2) 0.050(2) -0.013(2) 0.0024(17) 0.0025(17)
O4 0.030(2) 0.064(3) 0.060(3) -0.011(2) 0.0054(19) -0.0069(19)
N1 0.025(2) 0.035(2) 0.036(2) 0.0045(19) 0.0034(18) 0.0038(18)
N2 0.025(2) 0.032(2) 0.037(2) -0.0043(18) 0.0064(18) -0.0028(17)
N3 0.033(2) 0.036(2) 0.033(2) 0.0005(19) 0.0120(19) -0.0010(19)
N4 0.030(2) 0.041(3) 0.041(3) 0.002(2) 0.010(2) -0.0061(19)
N5 0.031(2) 0.043(3) 0.034(3) -0.003(2) 0.0096(19) -0.005(2)
N6 0.027(2) 0.041(2) 0.033(2) -0.0020(19) 0.0118(18) -0.0026(19)
N7 0.029(2) 0.046(3) 0.034(2) 0.001(2) 0.0139(19) -0.007(2)
N8 0.041(3) 0.053(3) 0.039(3) -0.004(2) 0.021(2) -0.012(2)
N9 0.038(3) 0.053(3) 0.041(3) -0.010(2) 0.021(2) -0.008(2)
N10 0.036(3) 0.047(3) 0.040(3) -0.008(2) 0.019(2) -0.010(2)
C1 0.022(3) 0.041(3) 0.045(3) -0.005(2) 0.007(2) 0.002(2)
C2 0.025(2) 0.033(3) 0.034(3) -0.003(2) 0.005(2) -0.001(2)
C3 0.031(3) 0.047(3) 0.049(3) 0.012(3) 0.008(2) -0.003(2)
C4 0.040(3) 0.057(4) 0.063(4) 0.028(3) 0.005(3) 0.012(3)
C5 0.027(3) 0.054(4) 0.052(3) 0.020(3) 0.009(2) 0.013(3)
C6 0.027(3) 0.031(3) 0.041(3) -0.001(2) 0.008(2) 0.003(2)
C7 0.029(3) 0.041(3) 0.039(3) 0.001(2) 0.006(2) -0.005(2)
C8 0.024(2) 0.031(3) 0.026(2) 0.0035(19) 0.0017(19) 0.0003(19)
C9 0.037(3) 0.040(3) 0.048(3) -0.003(3) 0.006(3) -0.006(3)
C10 0.046(3) 0.039(3) 0.053(4) -0.017(3) 0.013(3) 0.001(3)
C11 0.030(3) 0.041(3) 0.050(3) -0.012(2) 0.016(2) 0.002(2)
C12 0.027(3) 0.031(3) 0.036(3) -0.003(2) 0.012(2) 0.005(2)
C13 0.027(3) 0.035(3) 0.025(2) 0.000(2) 0.005(2) 0.004(2)
C14 0.033(3) 0.032(3) 0.038(3) -0.007(2) 0.012(2) -0.006(2)
C15 0.039(3) 0.052(4) 0.065(4) -0.004(3) 0.025(3) -0.004(3)
C16 0.042(4) 0.071(5) 0.079(5) -0.004(4) 0.031(3) -0.008(3)
C17 0.071(5) 0.086(5) 0.065(4) -0.011(4) 0.042(4) -0.041(4)
C18 0.084(5) 0.052(4) 0.050(4) 0.009(3) 0.003(4) -0.029(4)
C19 0.041(3) 0.049(3) 0.049(3) 0.005(3) 0.004(3) -0.010(3)
C20 0.025(3) 0.043(3) 0.027(3) 0.000(2) 0.012(2) -0.002(2)
C21 0.033(3) 0.034(3) 0.035(3) -0.003(2) 0.017(2) -0.004(2)
C22 0.037(3) 0.050(3) 0.057(4) 0.010(3) 0.025(3) 0.008(3)
C23 0.035(3) 0.064(4) 0.068(4) 0.016(3) 0.027(3) 0.008(3)
C24 0.047(4) 0.057(4) 0.057(4) 0.008(3) 0.017(3) -0.007(3)
C25 0.074(5) 0.043(4) 0.083(5) 0.022(3) 0.041(4) 0.003(3)
C26 0.046(3) 0.042(3) 0.059(4) 0.008(3) 0.024(3) 0.006(3)

loop_
_atom_type_symbol
_atom_type_description
_atom_type_scat_dispersion_real
_atom_type_scat_dispersion_imag
_atom_type_scat_source
C C 0.0033 0.0016 'International Tables Vol C Tables 4.2.6.8 and 6.1.1.4'
H H 0.0000 0.0000 'International Tables Vol C Tables 4.2.6.8 and 6.1.1.4'
N N 0.0061 0.0033 'International Tables Vol C Tables 4.2.6.8 and 6.1.1.4'
O O 0.0106 0.0060 'International Tables Vol C Tables 4.2.6.8 and 6.1.1.4'
Zn Zn 0.2839 1.4301 'International Tables Vol C Tables 4.2.6.8 and 6.1.1.4'

loop_
_geom_angle_atom_site_label_1
_geom_angle_atom_site_label_2
_geom_angle_atom_site_label_3
_geom_angle
_geom_angle_site_symmetry_1
_geom_angle_site_symmetry_3
O1 Zn1 N3 115.22(18) . .
O1 Zn1 N2 115.00(18) . .
N3 Zn1 N2 113.12(18) . .
O1 Zn1 N6 108.49(17) . 2
N3 Zn1 N6 98.79(18) . 2
N2 Zn1 N6 104.11(18) . 2
O3 Zn2 N10 108.76(18) . 2
O3 Zn2 N1 117.84(18) . 1_655
N10 Zn2 N1 118.30(19) 2 1_655
O3 Zn2 N7 112.64(17) . .
N10 Zn2 N7 100.76(19) 2 .
N1 Zn2 N7 96.46(18) 1_655 .
C1 O1 Zn1 110.2(3) . .
C7 O3 Zn2 114.8(3) . .
C5 N1 C6 118.2(5) . .
C5 N1 Zn2 116.7(4) . 1_455
C6 N1 Zn2 123.6(3) . 1_455
C12 N2 C11 117.9(4) . .
C12 N2 Zn1 121.1(3) . .
C11 N2 Zn1 120.9(4) . .
C13 N3 N4 106.9(4) . .
C13 N3 Zn1 127.2(3) . .
N4 N3 Zn1 125.0(3) . .
N5 N4 N3 108.4(4) . .
N4 N5 N6 109.4(4) . .
C13 N6 N5 106.1(4) . .
C13 N6 Zn1 133.1(4) . 2_554
N5 N6 Zn1 120.5(3) . 2_554
C20 N7 N8 106.3(4) . .
C20 N7 Zn2 131.3(3) . .
N8 N7 Zn2 120.7(3) . .
N9 N8 N7 108.4(4) . .
N8 N9 N10 109.9(4) . .
C20 N10 N9 105.3(4) . .
C20 N10 Zn2 136.4(4) . 2_554
N9 N10 Zn2 115.3(3) . 2_554
O2 C1 O1 125.6(5) . .
O2 C1 C2 120.1(5) . .
O1 C1 C2 114.3(4) . .
C3 C2 C6 119.1(5) . .
C3 C2 C1 120.0(5) . .
C6 C2 C1 120.9(5) . .
C2 C3 C4 118.6(5) . .
C2 C3 H3 120.7 . .
C4 C3 H3 120.7 . .
C5 C4 C3 119.1(5) . .
C5 C4 H4 120.5 . .
C3 C4 H4 120.5 . .
N1 C5 C4 122.7(5) . .
N1 C5 H5 118.7 . .
C4 C5 H5 118.7 . .
N1 C6 C2 122.4(5) . .
N1 C6 H6 118.8 . .
C2 C6 H6 118.8 . .
O4 C7 O3 124.4(5) . .
O4 C7 C8 119.7(5) . .
O3 C7 C8 115.9(4) . .
C9 C8 C12 118.0(4) . .
C9 C8 C7 121.4(4) . .
C12 C8 C7 120.5(4) . .
C8 C9 C10 119.3(5) . .
C8 C9 H9 120.4 . .
C10 C9 H9 120.4 . .
C11 C10 C9 119.6(5) . .
C11 C10 H10 120.2 . .
C9 C10 H10 120.2 . .
N2 C11 C10 122.2(5) . .
N2 C11 H11 118.9 . .
C10 C11 H11 118.9 . .
N2 C12 C8 123.0(4) . .
N2 C12 H12 118.5 . .
C8 C12 H12 118.5 . .
N3 C13 N6 109.2(4) . .
N3 C13 C14 125.9(5) . .
N6 C13 C14 124.9(5) . .
C19 C14 C15 119.4(5) . .
C19 C14 C13 120.1(5) . .
C15 C14 C13 120.4(5) . .
C16 C15 C14 120.6(6) . .
C16 C15 H15 119.7 . .
C14 C15 H15 119.7 . .
C17 C16 C15 119.4(6) . .
C17 C16 H16 120.3 . .
C15 C16 H16 120.3 . .
C16 C17 C18 121.0(6) . .
C16 C17 H17 119.5 . .
C18 C17 H17 119.5 . .
C17 C18 C19 119.8(6) . .
C17 C18 H18 120.1 . .
C19 C18 H18 120.1 . .
C14 C19 C18 119.7(6) . .
C14 C19 H19 120.2 . .
C18 C19 H19 120.2 . .
N7 C20 N10 110.0(4) . .
N7 C20 C21 123.6(5) . .
N10 C20 C21 126.4(5) . .
C26 C21 C22 120.0(5) . .
C26 C21 C20 119.8(5) . .
C22 C21 C20 120.1(5) . .
C23 C22 C21 119.7(5) . .
C23 C22 H22 120.1 . .
C21 C22 H22 120.1 . .
C24 C23 C22 120.0(5) . .
C24 C23 H23 120.0 . .
C22 C23 H23 120.0 . .
C23 C24 C25 120.7(5) . .
C23 C24 H24 119.6 . .
C25 C24 H24 119.6 . .
C24 C25 C26 118.9(6) . .
C24 C25 H25 120.5 . .
C26 C25 H25 120.5 . .
C21 C26 C25 120.6(6) . .
C21 C26 H26 119.7 . .
C25 C26 H26 119.7 . .

loop_
_geom_bond_atom_site_label_1
_geom_bond_atom_site_label_2
_geom_bond_distance
_geom_bond_site_symmetry_2
Zn1 O1 1.920(4) .
Zn1 N3 1.996(4) .
Zn1 N2 2.011(4) .
Zn1 N6 2.019(4) 2
Zn2 O3 1.938(4) .
Zn2 N10 2.006(4) 2
Zn2 N1 2.027(4) 1_655
Zn2 N7 2.036(4) .
O1 C1 1.299(6) .
O2 C1 1.213(6) .
O3 C7 1.267(6) .
O4 C7 1.222(6) .
N1 C5 1.335(6) .
N1 C6 1.351(6) .
N1 Zn2 2.027(4) 1_455
N2 C12 1.344(6) .
N2 C11 1.346(6) .
N3 C13 1.319(7) .
N3 N4 1.369(6) .
N4 N5 1.278(6) .
N5 N6 1.363(6) .
N6 C13 1.335(6) .
N6 Zn1 2.019(4) 2_554
N7 C20 1.315(7) .
N7 N8 1.371(6) .
N8 N9 1.273(6) .
N9 N10 1.362(6) .
N10 C20 1.334(6) .
N10 Zn2 2.006(4) 2_554
C1 C2 1.509(7) .
C2 C3 1.375(7) .
C2 C6 1.382(7) .
C3 C4 1.397(7) .
C3 H3 0.9300 .
C4 C5 1.371(8) .
C4 H4 0.9300 .
C5 H5 0.9300 .
C6 H6 0.9300 .
C7 C8 1.507(6) .
C8 C9 1.375(7) .
C8 C12 1.381(7) .
C9 C10 1.381(7) .
C9 H9 0.9300 .
C10 C11 1.361(8) .
C10 H10 0.9300 .
C11 H11 0.9300 .
C12 H12 0.9300 .
C13 C14 1.467(7) .
C14 C19 1.373(8) .
C14 C15 1.383(8) .
C15 C16 1.376(8) .
C15 H15 0.9300 .
C16 C17 1.362(10) .
C16 H16 0.9300 .
C17 C18 1.366(11) .
C17 H17 0.9300 .
C18 C19 1.390(8) .
C18 H18 0.9300 .
C19 H19 0.9300 .
C20 C21 1.474(7) .
C21 C26 1.369(8) .
C21 C22 1.394(7) .
C22 C23 1.386(7) .
C22 H22 0.9300 .
C23 C24 1.377(9) .
C23 H23 0.9300 .
C24 C25 1.386(9) .
C24 H24 0.9300 .
C25 C26 1.397(8) .
C25 H25 0.9300 .
C26 H26 0.9300 .
